data_7251313
loop_
_publ_author_name
'Miwa, Marino'
'Ito, Akitaka'

_publ_section_title
;
 Fluorescent solvatochromism and nonfluorescence processes of
 charge-transfer-type molecules with a 4-nitrophenyl moiety
;
_journal_issue 54
_journal_name_full 'RSC Advances'
_journal_page_first 46297
_journal_page_last 46307
_journal_paper_doi 10.1039/D5RA07359F
_journal_volume 15
_journal_year 2025
_chemical_formula_moiety 'C17 H13 N O3'
_chemical_formula_sum 'C17 H13 N O3'
_chemical_formula_weight 279.28
_chemical_name_systematic 1-methoxy-4-(4-nitrophenyl)naphthalene
_space_group_crystal_system monoclinic
_space_group_IT_number 14
_space_group_name_Hall '-P 2yn'
_space_group_name_H-M_alt 'P 1 21/n 1'
_atom_sites_solution_hydrogens geom
_atom_sites_solution_primary dual
_audit_creation_date 2022-05-17
_audit_creation_method
;
Olex2 1.3-ac4
(compiled 2019.04.23 svn.r3594 for Rigaku Oxford Diffraction, GUI svn.r5739)
;
_audit_update_record
;
2025-09-25 deposited with the CCDC.	2025-11-11 downloaded from the CCDC.
;
_cell_angle_alpha 90
_cell_angle_beta 110.611(4)
_cell_angle_gamma 90
_cell_formula_units_Z 4
_cell_length_a 10.0247(4)
_cell_length_b 10.2858(3)
_cell_length_c 13.4724(5)
_cell_measurement_reflns_used 7148
_cell_measurement_temperature 93.15
_cell_measurement_theta_max 29.5880
_cell_measurement_theta_min 2.2150
_cell_volume 1300.25(9)
_computing_cell_refinement 'CrysAlisPro 1.171.40.84a (Rigaku OD, 2020)'
_computing_data_collection 'CrysAlisPro 1.171.40.84a (Rigaku OD, 2020)'
_computing_data_reduction 'CrysAlisPro 1.171.40.84a (Rigaku OD, 2020)'
_computing_molecular_graphics 'Olex2 (Dolomanov et al., 2009)'
_computing_publication_material 'Olex2 (Dolomanov et al., 2009)'
_computing_structure_refinement 'ShelXL (Sheldrick, 2015)'
_computing_structure_solution 'ShelXT (Sheldrick, 2015)'
_diffrn_ambient_temperature 93.15
_diffrn_detector 'Hybrid Pixel Array Detector'
_diffrn_detector_area_resol_mean 10.0000
_diffrn_detector_type HyPix
_diffrn_measured_fraction_theta_full 1.000
_diffrn_measured_fraction_theta_max 1.000
_diffrn_measurement_details
;
List of Runs (angles in degrees, time in seconds):

  # Type    Start    End  Width  t~exp~   \w     \q     \k     \f   Frames
#--------------------------------------------------------------------------
  1  \w    -13.00  58.00   0.50    1.65    --   12.72-101.00-158.00  142
  2  \w    -21.00   5.00   0.50    1.65    --   12.72 101.00 -53.00   52
  3  \w    -14.00  88.00   0.50    1.65    --   12.72  57.00  30.00  204
  4  \w     42.00  94.00   0.50    1.65    --   12.72 178.00 150.00  104
  5  \w     44.00  69.00   0.50    1.65    --   12.72 178.00-150.00   50
  6  \w    -17.00   8.00   0.50    1.65    --  -13.42-101.00-158.00   50
  7  \w    -27.00  -2.00   0.50    1.65    --  -13.42 101.00 -53.00   50
  8  \w    -66.00 -41.00   0.50    1.65    --  -13.42-178.00  30.00   50
;
_diffrn_measurement_device 'four-circle diffractometer'
_diffrn_measurement_device_type 'XtaLAB Synergy, Single source at offset/far, HyPix'
_diffrn_measurement_method '\w scans'
_diffrn_orient_matrix_type 'CrysAlisPro convention (1999,Acta A55,543-557)'
_diffrn_orient_matrix_UB_11 -0.0681235000
_diffrn_orient_matrix_UB_12 -0.0184939000
_diffrn_orient_matrix_UB_13 0.0002361000
_diffrn_orient_matrix_UB_21 0.0098205000
_diffrn_orient_matrix_UB_22 -0.0632320000
_diffrn_orient_matrix_UB_23 -0.0172312000
_diffrn_orient_matrix_UB_31 0.0313735000
_diffrn_orient_matrix_UB_32 -0.0203070000
_diffrn_orient_matrix_UB_33 0.0535046000
_diffrn_radiation_monochromator mirror
_diffrn_radiation_probe x-ray
_diffrn_radiation_type 'Mo K\a'
_diffrn_radiation_wavelength 0.71073
_diffrn_reflns_av_R_equivalents 0.0329
_diffrn_reflns_av_unetI/netI 0.0258
_diffrn_reflns_Laue_measured_fraction_full 1.000
_diffrn_reflns_Laue_measured_fraction_max 1.000
_diffrn_reflns_limit_h_max 12
_diffrn_reflns_limit_h_min -11
_diffrn_reflns_limit_k_max 12
_diffrn_reflns_limit_k_min -12
_diffrn_reflns_limit_l_max 16
_diffrn_reflns_limit_l_min -16
_diffrn_reflns_number 9971
_diffrn_reflns_point_group_measured_fraction_full 1.000
_diffrn_reflns_point_group_measured_fraction_max 1.000
_diffrn_reflns_theta_full 25.242
_diffrn_reflns_theta_max 26.371
_diffrn_reflns_theta_min 2.203
_diffrn_source 'micro-focus sealed X-ray tube'
_diffrn_source_type 'PhotonJet (Mo) X-ray Source'
_exptl_absorpt_coefficient_mu 0.099
_exptl_absorpt_correction_T_max 1.000
_exptl_absorpt_correction_T_min 0.123
_exptl_absorpt_correction_type gaussian
_exptl_absorpt_process_details
;
CrysAlisPro 1.171.40.84a (Rigaku Oxford Diffraction, 2020)
Numerical absorption correction based on gaussian integration over
a multifaceted crystal model
Empirical absorption correction using spherical harmonics,
implemented in SCALE3 ABSPACK scaling algorithm.
;
_exptl_crystal_colour 'clear yellow'
_exptl_crystal_colour_lustre clear
_exptl_crystal_colour_primary yellow
_exptl_crystal_density_diffrn 1.427
_exptl_crystal_description block
_exptl_crystal_F_000 584
_exptl_crystal_preparation Luminescent
_exptl_crystal_recrystallization_method 'Re-crystallisation from solvent: ethanol'
_exptl_crystal_size_max 0.734
_exptl_crystal_size_mid 0.459
_exptl_crystal_size_min 0.319
_refine_diff_density_max 0.229
_refine_diff_density_min -0.257
_refine_diff_density_rms 0.049
_refine_ls_extinction_method none
_refine_ls_goodness_of_fit_ref 1.072
_refine_ls_hydrogen_treatment constr
_refine_ls_matrix_type full
_refine_ls_number_parameters 191
_refine_ls_number_reflns 2654
_refine_ls_number_restraints 0
_refine_ls_restrained_S_all 1.072
_refine_ls_R_factor_all 0.0394
_refine_ls_R_factor_gt 0.0358
_refine_ls_shift/su_max 0.001
_refine_ls_shift/su_mean 0.000
_refine_ls_structure_factor_coef Fsqd
_refine_ls_weighting_details 'w=1/[\s^2^(Fo^2^)+(0.0510P)^2^+0.3522P] where P=(Fo^2^+2Fc^2^)/3'
_refine_ls_weighting_scheme calc
_refine_ls_wR_factor_gt 0.0946
_refine_ls_wR_factor_ref 0.0975
_reflns_Friedel_coverage 0.000
_reflns_number_gt 2398
_reflns_number_total 2654
_reflns_threshold_expression 'I > 2\s(I)'
_cod_data_source_file d5ra07359f2.cif
_cod_data_source_block mm4-034_1
_cod_database_code 7251313
_shelx_shelxl_version_number 2018/3
_chemical_oxdiff_formula 'C68 H52 N4 O12 '
_shelx_space_group_comment
;
The symmetry employed for this shelxl refinement is uniquely defined
by the following loop, which should always be used as a source of
symmetry information in preference to the above space-group names.
They are only intended as comments.
;
_diffrn_oxdiff_digest_frames
;
01c22f3dd3224d024400f2a616d7b714ad00702ee83
;
_reflns_odcompleteness_completeness 99.96
_reflns_odcompleteness_iscentric 1
_reflns_odcompleteness_theta 26.32
_olex2_refinement_description
;
1. Fixed Uiso
 At 1.2 times of:
  All C(H) groups
 At 1.5 times of:
  All C(H,H,H) groups
2.a Aromatic/amide H refined with riding coordinates:
 C008(H008), C00B(H00B), C00C(H00C), C00D(H00D), C00F(H00F), C00G(H00G),
 C00H(H00H), C00I(H00I), C00J(H00J), C00K(H00K)
2.b Idealised Me refined as rotating group:
 C00L(H00A,H00E,H00L)
;
_olex2_submission_special_instructions 'No special instructions were received'
_oxdiff_exptl_absorpt_empirical_details
;
Empirical correction (ABSPACK) includes:
- Absorption correction using spherical harmonics
- Frame scaling
;
_oxdiff_exptl_absorpt_empirical_full_max 1.256
_oxdiff_exptl_absorpt_empirical_full_min 0.887

loop_
_space_group_symop_operation_xyz
'x, y, z'
'-x+1/2, y+1/2, -z+1/2'
'-x, -y, -z'
'x-1/2, -y-1/2, z-1/2'

loop_
_atom_site_label
_atom_site_type_symbol
_atom_site_fract_x
_atom_site_fract_y
_atom_site_fract_z
_atom_site_U_iso_or_equiv
_atom_site_adp_type
_atom_site_occupancy
_atom_site_site_symmetry_order
_atom_site_calc_flag
_atom_site_refinement_flags_posn
_atom_site_refinement_flags_adp
_atom_site_refinement_flags_occupancy
_atom_site_disorder_assembly
_atom_site_disorder_group
O001 O 0.78307(8) 0.55016(8) 0.66530(6) 0.0183(2) Uani 1 1 d . . . . .
O002 O 0.42047(9) 0.69945(9) -0.16077(6) 0.0245(2) Uani 1 1 d . . . . .
O003 O 0.22980(8) 0.60282(8) -0.15742(6) 0.0222(2) Uani 1 1 d . . . . .
N004 N 0.34872(10) 0.65001(9) -0.11285(7) 0.0175(2) Uani 1 1 d . . . . .
C005 C 0.59901(11) 0.64109(10) 0.52120(9) 0.0147(2) Uani 1 1 d . . . . .
C006 C 0.40842(12) 0.64553(10) 0.00308(8) 0.0154(2) Uani 1 1 d . . . . .
C007 C 0.72759(11) 0.56681(11) 0.55797(8) 0.0155(2) Uani 1 1 d . . . . .
C008 C 0.40850(11) 0.74310(11) 0.37646(9) 0.0172(2) Uani 1 1 d . . . . .
H008 H 0.363130 0.760942 0.303032 0.021 Uiso 1 1 calc R . . . .
C009 C 0.53212(11) 0.66374(10) 0.41047(9) 0.0148(2) Uani 1 1 d . . . . .
C00A C 0.59397(11) 0.61009(10) 0.33829(9) 0.0154(2) Uani 1 1 d . . . . .
C00B C 0.53913(12) 0.69526(11) 0.59313(9) 0.0172(2) Uani 1 1 d . . . . .
H00B H 0.583081 0.679389 0.666996 0.021 Uiso 1 1 calc R . . . .
C00C C 0.60685(12) 0.67337(11) 0.16287(9) 0.0170(2) Uani 1 1 d . . . . .
H00C H 0.703032 0.698664 0.198653 0.020 Uiso 1 1 calc R . . . .
C00D C 0.38408(12) 0.59125(11) 0.16770(9) 0.0172(2) Uani 1 1 d . . . . .
H00D H 0.327791 0.560469 0.206655 0.021 Uiso 1 1 calc R . . . .
C00E C 0.52621(12) 0.62647(10) 0.22165(9) 0.0156(2) Uani 1 1 d . . . . .
C00F C 0.32434(12) 0.60070(10) 0.05816(9) 0.0168(2) Uani 1 1 d . . . . .
H00F H 0.227826 0.576911 0.021762 0.020 Uiso 1 1 calc R . . . .
C00G C 0.78728(12) 0.51967(11) 0.48809(9) 0.0172(2) Uani 1 1 d . . . . .
H00G H 0.874130 0.472327 0.513428 0.021 Uiso 1 1 calc R . . . .
C00H C 0.71934(11) 0.54166(11) 0.37827(9) 0.0172(2) Uani 1 1 d . . . . .
H00H H 0.761587 0.508124 0.330590 0.021 Uiso 1 1 calc R . . . .
C00I C 0.41887(12) 0.76998(12) 0.55697(9) 0.0198(3) Uani 1 1 d . . . . .
H00I H 0.379383 0.805451 0.605643 0.024 Uiso 1 1 calc R . . . .
C00J C 0.54870(12) 0.68343(11) 0.05357(9) 0.0169(2) Uani 1 1 d . . . . .
H00J H 0.603674 0.715581 0.014082 0.020 Uiso 1 1 calc R . . . .
C00K C 0.35341(12) 0.79446(11) 0.44760(9) 0.0192(3) Uani 1 1 d . . . . .
H00K H 0.270295 0.847068 0.422965 0.023 Uiso 1 1 calc R . . . .
C00L C 0.91670(12) 0.48368(13) 0.70722(9) 0.0240(3) Uani 1 1 d . . . . .
H00A H 0.906081 0.394906 0.679086 0.036 Uiso 1 1 calc GR . . . .
H00E H 0.947219 0.480668 0.784741 0.036 Uiso 1 1 calc GR . . . .
H00L H 0.988316 0.529957 0.686534 0.036 Uiso 1 1 calc GR . . . .

loop_
_atom_site_aniso_label
_atom_site_aniso_U_11
_atom_site_aniso_U_22
_atom_site_aniso_U_33
_atom_site_aniso_U_23
_atom_site_aniso_U_13
_atom_site_aniso_U_12
O001 0.0164(4) 0.0238(4) 0.0123(4) 0.0004(3) 0.0022(3) 0.0021(3)
O002 0.0246(4) 0.0336(5) 0.0169(4) 0.0048(3) 0.0095(4) 0.0008(4)
O003 0.0191(4) 0.0256(5) 0.0176(4) -0.0029(3) 0.0012(3) -0.0005(3)
N004 0.0188(5) 0.0173(5) 0.0158(5) 0.0004(4) 0.0053(4) 0.0040(4)
C005 0.0154(5) 0.0131(5) 0.0159(5) -0.0016(4) 0.0058(4) -0.0037(4)
C006 0.0198(5) 0.0128(5) 0.0129(5) -0.0002(4) 0.0047(4) 0.0029(4)
C007 0.0168(5) 0.0149(5) 0.0132(5) 0.0002(4) 0.0034(4) -0.0034(4)
C008 0.0188(5) 0.0160(5) 0.0162(5) 0.0014(4) 0.0055(4) -0.0016(4)
C009 0.0158(5) 0.0133(5) 0.0160(5) -0.0004(4) 0.0066(4) -0.0033(4)
C00A 0.0172(5) 0.0152(5) 0.0144(5) -0.0009(4) 0.0063(4) -0.0031(4)
C00B 0.0184(5) 0.0202(6) 0.0132(5) -0.0027(4) 0.0057(4) -0.0036(4)
C00C 0.0157(5) 0.0191(6) 0.0158(5) -0.0018(4) 0.0051(4) -0.0010(4)
C00D 0.0191(5) 0.0164(5) 0.0179(6) 0.0005(4) 0.0089(4) -0.0008(4)
C00E 0.0186(5) 0.0136(5) 0.0150(5) -0.0008(4) 0.0067(4) 0.0012(4)
C00F 0.0156(5) 0.0149(5) 0.0191(6) -0.0013(4) 0.0053(4) -0.0004(4)
C00G 0.0150(5) 0.0177(6) 0.0181(6) -0.0001(4) 0.0047(4) 0.0007(4)
C00H 0.0178(5) 0.0182(6) 0.0173(6) -0.0026(4) 0.0082(4) -0.0007(4)
C00I 0.0192(6) 0.0226(6) 0.0203(6) -0.0059(5) 0.0105(5) -0.0021(4)
C00J 0.0184(5) 0.0173(5) 0.0173(6) -0.0002(4) 0.0090(4) 0.0004(4)
C00K 0.0174(5) 0.0180(6) 0.0221(6) -0.0005(4) 0.0069(5) 0.0021(4)
C00L 0.0202(6) 0.0298(7) 0.0177(6) 0.0015(5) 0.0014(5) 0.0056(5)

loop_
_atom_type_symbol
_atom_type_description
_atom_type_scat_dispersion_real
_atom_type_scat_dispersion_imag
_atom_type_scat_source
C C 0.0033 0.0016 'International Tables Vol C Tables 4.2.6.8 and 6.1.1.4'
H H 0.0000 0.0000 'International Tables Vol C Tables 4.2.6.8 and 6.1.1.4'
N N 0.0061 0.0033 'International Tables Vol C Tables 4.2.6.8 and 6.1.1.4'
O O 0.0106 0.0060 'International Tables Vol C Tables 4.2.6.8 and 6.1.1.4'

loop_
_exptl_crystal_face_index_h
_exptl_crystal_face_index_k
_exptl_crystal_face_index_l
_exptl_crystal_face_perp_dist
0 1 1 0.2240
0 -1 -1 0.2181
1 2 -2 0.1721
1 -1 -1 0.2127
0 0 1 0.3226
1 -2 1 0.2702
-1 2 -1 0.2835
1 -1 -2 0.2282
-1 1 2 0.2349
2 -1 0 0.3208
-2 1 0 0.3454
1 0 -1 0.2133
2 1 -2 0.1849
-2 -1 2 0.1747
0 1 0 0.2221
0 -1 0 0.2596
1 2 1 0.2552
-1 -2 2 0.2217
1 1 -1 0.1483
-1 -1 1 0.1710
-1 -1 2 0.2144
1 0 1 0.3701
-1 0 -2 0.3400
0 -1 1 0.2521
0 -1 2 0.2818
-1 2 2 0.2174
-1 2 0 0.2660
0 0 -1 0.2715
-1 0 1 0.1936

loop_
_geom_angle_atom_site_label_1
_geom_angle_atom_site_label_2
_geom_angle_atom_site_label_3
_geom_angle
_geom_angle_site_symmetry_1
_geom_angle_site_symmetry_3
_geom_angle_publ_flag
C007 O001 C00L 116.98(9) . . ?
O002 N004 C006 118.50(9) . . ?
O003 N004 O002 123.44(10) . . ?
O003 N004 C006 118.06(9) . . ?
C009 C005 C007 119.05(10) . . ?
C00B C005 C007 121.29(10) . . ?
C00B C005 C009 119.63(10) . . ?
C00F C006 N004 119.05(10) . . ?
C00F C006 C00J 122.36(10) . . ?
C00J C006 N004 118.57(10) . . ?
O001 C007 C005 114.57(9) . . ?
O001 C007 C00G 124.75(10) . . ?
C00G C007 C005 120.67(10) . . ?
C00K C008 C009 121.18(10) . . ?
C005 C009 C00A 119.40(10) . . ?
C008 C009 C005 117.93(10) . . ?
C008 C009 C00A 122.63(10) . . ?
C009 C00A C00E 121.83(10) . . ?
C00H C00A C009 119.02(10) . . ?
C00H C00A C00E 119.15(10) . . ?
C00I C00B C005 120.59(10) . . ?
C00J C00C C00E 121.09(10) . . ?
C00F C00D C00E 120.90(10) . . ?
C00C C00E C00A 119.79(10) . . ?
C00D C00E C00A 121.50(10) . . ?
C00D C00E C00C 118.67(10) . . ?
C006 C00F C00D 118.54(10) . . ?
C007 C00G C00H 119.81(10) . . ?
C00A C00H C00G 121.99(10) . . ?
C00B C00I C00K 120.06(10) . . ?
C00C C00J C006 118.43(10) . . ?
C008 C00K C00I 120.60(10) . . ?

loop_
_geom_bond_atom_site_label_1
_geom_bond_atom_site_label_2
_geom_bond_distance
_geom_bond_site_symmetry_2
_geom_bond_publ_flag
O001 C007 1.3650(13) . ?
O001 C00L 1.4312(14) . ?
O002 N004 1.2327(13) . ?
O003 N004 1.2302(12) . ?
N004 C006 1.4635(14) . ?
C005 C007 1.4287(15) . ?
C005 C009 1.4231(15) . ?
C005 C00B 1.4210(15) . ?
C006 C00F 1.3835(16) . ?
C006 C00J 1.3852(16) . ?
C007 C00G 1.3696(16) . ?
C008 C009 1.4186(15) . ?
C008 C00K 1.3693(16) . ?
C009 C00A 1.4349(15) . ?
C00A C00E 1.4858(15) . ?
C00A C00H 1.3742(16) . ?
C00B C00I 1.3668(16) . ?
C00C C00E 1.4015(15) . ?
C00C C00J 1.3837(15) . ?
C00D C00E 1.4002(16) . ?
C00D C00F 1.3870(15) . ?
C00G C00H 1.4124(15) . ?
C00I C00K 1.4087(16) . ?

loop_
_exptl_oxdiff_crystal_face_indexfrac_h
_exptl_oxdiff_crystal_face_indexfrac_k
_exptl_oxdiff_crystal_face_indexfrac_l
_exptl_oxdiff_crystal_face_x
_exptl_oxdiff_crystal_face_y
_exptl_oxdiff_crystal_face_z
-0.0000 1.0000 1.0000 -0.0183 -0.0805 0.0332
0.0000 -1.0000 -1.0000 0.0183 0.0805 -0.0332
1.0000 2.0000 -2.0000 -0.1056 -0.0822 -0.1162
1.0000 -1.0000 -1.0000 -0.0499 0.0903 -0.0018
0.0000 0.0000 1.0000 0.0002 -0.0172 0.0535
1.0000 -2.0000 1.0000 -0.0309 0.1191 0.1255
-1.0000 2.0000 -1.0000 0.0309 -0.1191 -0.1255
1.0000 -1.0000 -2.0000 -0.0501 0.1075 -0.0553
-1.0000 1.0000 2.0000 0.0501 -0.1075 0.0553
2.0000 -1.0000 -0.0000 -0.1178 0.0829 0.0831
-2.0000 1.0000 0.0000 0.1178 -0.0829 -0.0831
1.0000 -0.0000 -1.0000 -0.0684 0.0271 -0.0221
2.0000 1.0000 -2.0000 -0.1552 -0.0091 -0.0646
-2.0000 -1.0000 2.0000 0.1552 0.0091 0.0646
-0.0000 1.0000 0.0000 -0.0185 -0.0632 -0.0203
0.0000 -1.0000 -0.0000 0.0185 0.0632 0.0203
1.0000 2.0000 1.0000 -0.1049 -0.1339 0.0443
-1.0000 -2.0000 2.0000 0.1056 0.0822 0.1162
1.0000 1.0000 -1.0000 -0.0869 -0.0362 -0.0424
-1.0000 -1.0000 1.0000 0.0869 0.0362 0.0424
-1.0000 -1.0000 2.0000 0.0871 0.0189 0.0959
1.0000 0.0000 1.0000 -0.0679 -0.0074 0.0849
-1.0000 -0.0000 -2.0000 0.0677 0.0246 -0.1384
0.0000 -1.0000 1.0000 0.0187 0.0460 0.0738
0.0000 -1.0000 2.0000 0.0190 0.0288 0.1273
-1.0000 2.0000 2.0000 0.0316 -0.1707 0.0350
-1.0000 2.0000 0.0000 0.0311 -0.1363 -0.0720
-0.0000 -0.0000 -1.0000 -0.0002 0.0172 -0.0535
-1.0000 0.0000 1.0000 0.0684 -0.0271 0.0221
